data_4132195
loop_
_publ_author_name
'Takeda, Motoki'
'Hiroto, Satoru'
'Yokoi, Hiroki'
'Lee, Sangsu'
'Kim, Dongho'
'Shinokubo, Hiroshi'

_publ_section_title
;
 Azabuckybowl-Based Molecular Tweezers as C<sub>60</sub> and
 C<sub>70</sub> Receptors.
;
_journal_issue 20
_journal_name_full 'Journal of the American Chemical Society'
_journal_page_first 6336
_journal_page_last 6342
_journal_paper_doi 10.1021/jacs.8b02327
_journal_volume 140
_journal_year 2018
_chemical_formula_sum 'C205 H124 N2'
_chemical_formula_weight 2615.05
_space_group_crystal_system monoclinic
_space_group_IT_number 14
_space_group_name_Hall '-P 2yn'
_space_group_name_H-M_alt 'P 1 21/n 1'
_atom_sites_solution_hydrogens geom
_audit_creation_method SHELXL-2014/7
_cell_angle_alpha 90
_cell_angle_beta 102.678(2)
_cell_angle_gamma 90
_cell_formula_units_Z 4
_cell_length_a 13.0834(3)
_cell_length_b 38.2825(7)
_cell_length_c 26.7591(6)
_cell_measurement_reflns_used 23812
_cell_measurement_temperature 93(2)
_cell_measurement_theta_max 28.6030
_cell_measurement_theta_min 1.7620
_cell_volume 13075.9(5)
_computing_cell_refinement 'CrysAlisPro 1.171.38.41 (Rigaku OD, 2015)'
_computing_data_collection 'CrysAlisPro 1.171.38.41 (Rigaku OD, 2015)'
_computing_data_reduction 'CrysAlisPro 1.171.38.41 (Rigaku OD, 2015)'
_computing_structure_refinement 'SHELXL-2014/7 (Sheldrick, 2014)'
_diffrn_ambient_temperature 93(2)
_diffrn_measured_fraction_theta_full 1.000
_diffrn_measured_fraction_theta_max 1.000
_diffrn_measurement_device_type 'dtrek-CrysAlisPro-abstract goniometer imported rigaku-d*trek images'
_diffrn_measurement_method '\w scans'
_diffrn_radiation_type MoK\a
_diffrn_radiation_wavelength 0.71073
_diffrn_reflns_av_R_equivalents 0.0486
_diffrn_reflns_av_unetI/netI 0.0482
_diffrn_reflns_Laue_measured_fraction_full 1.000
_diffrn_reflns_Laue_measured_fraction_max 1.000
_diffrn_reflns_limit_h_max 15
_diffrn_reflns_limit_h_min -15
_diffrn_reflns_limit_k_max 45
_diffrn_reflns_limit_k_min -45
_diffrn_reflns_limit_l_max 31
_diffrn_reflns_limit_l_min -28
_diffrn_reflns_number 90038
_diffrn_reflns_point_group_measured_fraction_full 1.000
_diffrn_reflns_point_group_measured_fraction_max 1.000
_diffrn_reflns_theta_full 25.000
_diffrn_reflns_theta_max 25.000
_diffrn_reflns_theta_min 1.648
_diffrn_source 'fine-focus sealed X-ray tube'
_exptl_absorpt_coefficient_mu 0.076
_exptl_absorpt_correction_T_max 1.00000
_exptl_absorpt_correction_T_min 0.82252
_exptl_absorpt_correction_type multi-scan
_exptl_absorpt_process_details
;
CrysAlisPro 1.171.38.41 (Rigaku Oxford Diffraction, 2015)
Empirical absorption correction using spherical harmonics,
 implemented in SCALE3 ABSPACK scaling algorithm.
;
_exptl_crystal_colour 'dark brown'
_exptl_crystal_density_diffrn 1.328
_exptl_crystal_description needle
_exptl_crystal_F_000 5472
_exptl_crystal_size_max 0.429
_exptl_crystal_size_mid 0.071
_exptl_crystal_size_min 0.052
_refine_diff_density_max 0.792
_refine_diff_density_min -0.523
_refine_diff_density_rms 0.101
_refine_ls_extinction_method none
_refine_ls_goodness_of_fit_ref 1.030
_refine_ls_hydrogen_treatment constr
_refine_ls_matrix_type full
_refine_ls_number_parameters 1962
_refine_ls_number_reflns 23016
_refine_ls_number_restraints 417
_refine_ls_restrained_S_all 1.039
_refine_ls_R_factor_all 0.1610
_refine_ls_R_factor_gt 0.1082
_refine_ls_shift/su_max 0.000
_refine_ls_shift/su_mean 0.000
_refine_ls_structure_factor_coef Fsqd
_refine_ls_weighting_details 'w=1/[\s^2^(Fo^2^)+(0.1793P)^2^+17.8819P] where P=(Fo^2^+2Fc^2^)/3'
_refine_ls_weighting_scheme calc
_refine_ls_wR_factor_gt 0.2875
_refine_ls_wR_factor_ref 0.3416
_reflns_Friedel_coverage 0.000
_reflns_number_gt 13884
_reflns_number_total 23016
_reflns_threshold_expression 'I > 2\s(I)'
_cod_data_source_file ja8b02327_si_003.cif
_cod_data_source_block v171220_2_a
_cod_original_sg_symbol_H-M 'P 21/n'
_cod_database_code 4132195
_shelx_shelxl_version_number 2014/7
_shelx_space_group_comment
;
The symmetry employed for this shelxl refinement is uniquely defined
by the following loop, which should always be used as a source of
symmetry information in preference to the above space-group names.
They are only intended as comments.
;

loop_
_space_group_symop_operation_xyz
'x, y, z'
'-x+1/2, y+1/2, -z+1/2'
'-x, -y, -z'
'x-1/2, -y-1/2, z-1/2'

loop_
_atom_site_label
_atom_site_type_symbol
_atom_site_fract_x
_atom_site_fract_y
_atom_site_fract_z
_atom_site_U_iso_or_equiv
_atom_site_adp_type
_atom_site_occupancy
_atom_site_site_symmetry_order
_atom_site_calc_flag
_atom_site_refinement_flags_posn
_atom_site_refinement_flags_adp
_atom_site_refinement_flags_occupancy
_atom_site_disorder_assembly
_atom_site_disorder_group
C14 C 0.6512(7) 0.3398(3) 0.6568(3) 0.108(3) Uani 1 1 d D . . . .
C13 C 0.5598(9) 0.3300(2) 0.6197(3) 0.128(3) Uani 1 1 d D . . . .
C12 C 0.5143(8) 0.3004(2) 0.6401(3) 0.125(3) Uani 1 1 d D . . . .
C2 C 0.5761(9) 0.2918(2) 0.6888(4) 0.135(4) Uani 1 1 d D . . . .
C3 C 0.6644(7) 0.3165(3) 0.7003(4) 0.126(3) Uani 1 1 d D . . . .
C4 C 0.6977(6) 0.3284(3) 0.7473(4) 0.117(3) Uani 1 1 d D . . . .
C17 C 0.7250(5) 0.3656(3) 0.7564(3) 0.114(3) Uani 1 1 d D . . . .
C16 C 0.7144(5) 0.3875(2) 0.7189(4) 0.114(3) Uani 1 1 d D . . . .
C15 C 0.6778(6) 0.3737(3) 0.6657(3) 0.112(3) Uani 1 1 d D . . . .
C32 C 0.6158(6) 0.4009(2) 0.6378(3) 0.109(3) Uani 1 1 d D . . . .
C31 C 0.5278(6) 0.3919(2) 0.6035(3) 0.098(2) Uani 1 1 d D . . . .
C30 C 0.4996(6) 0.3557(2) 0.5933(3) 0.102(2) Uani 1 1 d D . . . .
C29 C 0.3842(9) 0.3536(3) 0.5853(3) 0.139(4) Uani 1 1 d D . . . .
C28 C 0.3415(6) 0.3263(2) 0.6020(3) 0.111(3) Uani 1 1 d D . . . .
C11 C 0.4139(7) 0.2987(2) 0.6303(4) 0.135(4) Uani 1 1 d D . . . .
C10 C 0.3591(6) 0.28672(18) 0.6709(4) 0.111(3) Uani 1 1 d D . . . .
C9 C 0.4153(9) 0.27863(18) 0.7174(4) 0.124(4) Uani 1 1 d D . . . .
C1 C 0.5294(8) 0.28095(19) 0.7272(4) 0.121(3) Uani 1 1 d D . . . .
C6 C 0.5667(7) 0.29374(19) 0.7798(4) 0.114(3) Uani 1 1 d D . . . .
C5 C 0.6506(6) 0.3162(2) 0.7878(3) 0.106(2) Uani 1 1 d D . . . .
C19 C 0.6492(6) 0.3450(2) 0.8219(3) 0.103(2) Uani 1 1 d D . . . .
C18 C 0.6926(5) 0.3747(2) 0.8049(3) 0.091(2) Uani 1 1 d D . . . .
C36 C 0.6566(5) 0.4082(2) 0.8115(2) 0.097(2) Uani 1 1 d D . . . .
C35 C 0.6454(5) 0.43322(18) 0.7674(3) 0.093(2) Uani 1 1 d D . . . .
C34 C 0.6736(6) 0.4223(2) 0.7233(4) 0.112(3) Uani 1 1 d D . . . .
C33 C 0.6101(8) 0.4302(2) 0.6736(3) 0.115(3) Uani 1 1 d D . . . .
C51 C 0.5198(9) 0.4499(2) 0.6666(3) 0.120(3) Uani 1 1 d D . . . .
C50 C 0.4221(9) 0.4397(2) 0.6265(3) 0.142(4) Uani 1 1 d D . . . .
C49 C 0.4309(7) 0.4107(2) 0.5986(3) 0.112(3) Uani 1 1 d D . . . .
C48 C 0.3417(6) 0.3871(3) 0.5868(3) 0.123(3) Uani 1 1 d D . . . .
C47 C 0.2440(6) 0.3914(2) 0.6042(2) 0.103(2) Uani 1 1 d D . . . .
C46 C 0.1959(5) 0.36180(18) 0.6238(2) 0.0877(19) Uani 1 1 d D . . . .
C27 C 0.2517(6) 0.32890(19) 0.6234(2) 0.096(2) Uani 1 1 d D . . . .
C26 C 0.2610(6) 0.30573(19) 0.6641(3) 0.107(3) Uani 1 1 d D . . . .
C25 C 0.2180(6) 0.31234(17) 0.7069(3) 0.093(2) Uani 1 1 d D . . . .
C24 C 0.2824(7) 0.30372(18) 0.7599(3) 0.109(3) Uani 1 1 d D . . . .
C8 C 0.3820(8) 0.2883(2) 0.7643(5) 0.150(5) Uani 1 1 d D . . . .
C7 C 0.4779(9) 0.2976(2) 0.8002(3) 0.134(3) Uani 1 1 d D . . . .
C21 C 0.4710(8) 0.3245(2) 0.8374(3) 0.143(4) Uani 1 1 d D . . . .
C20 C 0.5652(6) 0.3483(3) 0.8486(3) 0.119(3) Uani 1 1 d D . . . .
C38 C 0.5407(5) 0.3824(2) 0.8625(2) 0.089(2) Uani 1 1 d D . . . .
C37 C 0.5872(5) 0.4118(2) 0.8428(2) 0.091(2) Uani 1 1 d D . . . .
C55 C 0.5099(8) 0.4395(2) 0.8366(3) 0.119(3) Uani 1 1 d D . . . .
C54 C 0.5010(7) 0.4622(2) 0.7984(4) 0.132(3) Uani 1 1 d D . . . .
C53 C 0.5633(5) 0.45830(17) 0.7618(3) 0.091(2) Uani 1 1 d D . . . .
C52 C 0.5046(7) 0.46709(18) 0.7120(4) 0.115(3) Uani 1 1 d D . . . .
C66 C 0.4000(9) 0.4756(2) 0.7170(5) 0.184(7) Uani 1 1 d D . . . .
C65 C 0.3137(9) 0.4683(2) 0.6818(5) 0.142(4) Uani 1 1 d D . . . .
C64 C 0.3254(8) 0.4496(2) 0.6378(4) 0.138(4) Uani 1 1 d D . . . .
C63 C 0.2359(8) 0.4243(2) 0.6244(3) 0.129(3) Uani 1 1 d D . . . .
C62 C 0.1741(6) 0.4291(2) 0.6603(4) 0.114(3) Uani 1 1 d D . . . .
C61 C 0.1273(5) 0.4014(2) 0.6794(3) 0.092(2) Uani 1 1 d D . . . .
C45 C 0.1393(5) 0.36626(19) 0.6627(3) 0.091(2) Uani 1 1 d D . . . .
C44 C 0.1485(5) 0.34231(18) 0.7047(3) 0.0897(19) Uani 1 1 d D . . . .
C43 C 0.1424(5) 0.3601(2) 0.7503(3) 0.108(3) Uani 1 1 d D . . . .
C42 C 0.2035(7) 0.3517(4) 0.7967(4) 0.208(8) Uani 1 1 d D . . . .
C23 C 0.2758(9) 0.3254(3) 0.8015(3) 0.151(4) Uani 1 1 d D . . . .
C22 C 0.3742(7) 0.3355(2) 0.8414(2) 0.104(3) Uani 1 1 d D . . . .
C40 C 0.3565(7) 0.3698(3) 0.8582(3) 0.145(4) Uani 1 1 d D . . . .
C39 C 0.4368(6) 0.3923(2) 0.8678(2) 0.095(2) Uani 1 1 d D . . . .
C56 C 0.4147(6) 0.4278(2) 0.8527(3) 0.107(3) Uani 1 1 d D . . . .
C57 C 0.3211(8) 0.4406(3) 0.8269(4) 0.138(4) Uani 1 1 d D . . . .
C68 C 0.3088(9) 0.4626(3) 0.7858(4) 0.163(6) Uani 1 1 d D . . . .
C67 C 0.3941(7) 0.4729(2) 0.7702(5) 0.151(5) Uani 1 1 d D . . . .
C70 C 0.2233(7) 0.45737(19) 0.6969(4) 0.111(3) Uani 1 1 d D . . . .
C69 C 0.2127(7) 0.4521(2) 0.7461(3) 0.120(3) Uani 1 1 d D . . . .
C59 C 0.1686(8) 0.4238(3) 0.7644(5) 0.195(7) Uani 1 1 d D . . . .
C60 C 0.1267(6) 0.3982(3) 0.7364(5) 0.192(8) Uani 1 1 d D . . . .
C41 C 0.2525(6) 0.3803(3) 0.8329(3) 0.157(6) Uani 1 1 d D . . . .
C58 C 0.2353(10) 0.4142(3) 0.8160(4) 0.159(6) Uani 1 1 d D . . . .
C71 C -0.0162(4) 0.25358(12) 0.70845(17) 0.0528(11) Uani 1 1 d . . . . .
C72 C -0.0447(4) 0.27685(12) 0.66732(17) 0.0513(11) Uani 1 1 d . . . . .
H72 H -0.0959 0.2943 0.6683 0.062 Uiso 1 1 calc R U . . .
C73 C 0.0012(3) 0.27479(12) 0.62454(16) 0.0471(10) Uani 1 1 d . . . . .
C74 C 0.0751(3) 0.24763(11) 0.62699(17) 0.0459(10) Uani 1 1 d . . . . .
C75 C 0.1192(4) 0.22739(11) 0.67093(18) 0.0509(11) Uani 1 1 d . . . . .
C76 C 0.0673(4) 0.23018(12) 0.71097(18) 0.0529(11) Uani 1 1 d . . . . .
H76 H 0.0889 0.2160 0.7405 0.064 Uiso 1 1 calc R U . . .
C77 C -0.0740(3) 0.33147(13) 0.57777(17) 0.0516(11) Uani 1 1 d . . . . .
H77 H -0.1168 0.3355 0.6016 0.062 Uiso 1 1 calc R U . . .
C78 C -0.0723(4) 0.35656(13) 0.53934(17) 0.0528(11) Uani 1 1 d . . . . .
C79 C 0.0007(3) 0.35335(13) 0.50870(16) 0.0500(11) Uani 1 1 d . . . . .
H79 H 0.0068 0.3717 0.4856 0.060 Uiso 1 1 calc R U . . .
C80 C 0.0654(3) 0.32402(12) 0.51075(15) 0.0448(10) Uani 1 1 d . . . . .
C81 C 0.0463(3) 0.29715(11) 0.54427(15) 0.0439(10) Uani 1 1 d . . . . .
C82 C -0.0151(3) 0.30098(12) 0.58180(16) 0.0460(10) Uani 1 1 d . . . . .
C83 C 0.1587(3) 0.32127(12) 0.48674(16) 0.0473(10) Uani 1 1 d . . . . .
C84 C 0.2000(4) 0.34886(13) 0.46335(16) 0.0521(11) Uani 1 1 d . . . . .
H84 H 0.1595 0.3695 0.4547 0.063 Uiso 1 1 calc R U . . .
C85 C 0.3004(4) 0.34690(14) 0.45222(17) 0.0573(12) Uani 1 1 d . . . . .
C86 C 0.3620(4) 0.31732(14) 0.46665(18) 0.0587(12) Uani 1 1 d . . . . .
H86 H 0.4309 0.3169 0.4605 0.070 Uiso 1 1 calc R U . . .
C87 C 0.3273(3) 0.28836(13) 0.48958(17) 0.0525(11) Uani 1 1 d . . . . .
C88 C 0.2206(3) 0.29035(12) 0.49512(16) 0.0466(10) Uani 1 1 d . . . . .
C89 C 0.4203(4) 0.21604(12) 0.58885(19) 0.0556(12) Uani 1 1 d . . . . .
C90 C 0.3576(3) 0.23563(12) 0.54807(18) 0.0520(12) Uani 1 1 d . . . . .
C91 C 0.3967(3) 0.25947(13) 0.51610(18) 0.0536(12) Uani 1 1 d . . . . .
C92 C 0.5041(4) 0.25752(14) 0.5189(2) 0.0601(13) Uani 1 1 d . . . . .
H92 H 0.5343 0.2716 0.4967 0.072 Uiso 1 1 calc R U . . .
C93 C 0.5690(4) 0.23514(14) 0.5538(2) 0.0656(14) Uani 1 1 d . . . . .
C94 C 0.5280(4) 0.21591(13) 0.5891(2) 0.0627(13) Uani 1 1 d . . . . .
H94 H 0.5741 0.2023 0.6140 0.075 Uiso 1 1 calc R U . . .
C95 C 0.2846(4) 0.19514(11) 0.7185(2) 0.0594(13) Uani 1 1 d . . . . .
H95 H 0.2572 0.1932 0.7485 0.071 Uiso 1 1 calc R U . . .
C96 C 0.2220(4) 0.20884(11) 0.67426(19) 0.0538(12) Uani 1 1 d . . . . .
C97 C 0.2660(4) 0.21005(11) 0.63026(18) 0.0517(11) Uani 1 1 d . . . . .
C98 C 0.3743(4) 0.20297(11) 0.6312(2) 0.0554(12) Uani 1 1 d . . . . .
C99 C 0.4304(4) 0.18863(12) 0.6776(2) 0.0632(14) Uani 1 1 d . . . . .
H99 H 0.5011 0.1818 0.6798 0.076 Uiso 1 1 calc R U . . .
C100 C 0.3878(4) 0.18405(12) 0.7200(2) 0.0614(13) Uani 1 1 d . . . . .
C101 C 0.1033(3) 0.26661(11) 0.54488(16) 0.0455(10) Uani 1 1 d . . . . .
C102 C 0.1850(3) 0.26260(12) 0.52027(16) 0.0470(11) Uani 1 1 d . . . . .
C103 C 0.2493(3) 0.23650(12) 0.54558(17) 0.0495(11) Uani 1 1 d . . . . .
C104 C 0.2077(3) 0.22488(11) 0.58565(18) 0.0494(11) Uani 1 1 d . . . . .
C105 C -0.1469(4) 0.38756(14) 0.53274(19) 0.0633(13) Uani 1 1 d D . . . .
C106 C -0.1326(7) 0.4098(2) 0.5804(3) 0.069(3) Uani 0.705(10) 1 d . . P A 1
H214 H -0.1316 0.3948 0.6101 0.104 Uiso 0.705(10) 1 calc R U P A 1
H215 H -0.1906 0.4264 0.5767 0.104 Uiso 0.705(10) 1 calc R U P A 1
H216 H -0.0662 0.4226 0.5851 0.104 Uiso 0.705(10) 1 calc R U P A 1
C107 C -0.1491(9) 0.4085(3) 0.4842(4) 0.089(3) Uani 0.705(10) 1 d . . P A 1
H217 H -0.0858 0.4229 0.4888 0.134 Uiso 0.705(10) 1 calc R U P A 1
H218 H -0.2111 0.4236 0.4772 0.134 Uiso 0.705(10) 1 calc R U P A 1
H219 H -0.1518 0.3925 0.4554 0.134 Uiso 0.705(10) 1 calc R U P A 1
C108 C -0.2643(6) 0.3722(2) 0.5236(3) 0.072(3) Uani 0.705(10) 1 d . . P A 1
H220 H -0.2772 0.3567 0.4937 0.108 Uiso 0.705(10) 1 calc R U P A 1
H221 H -0.3147 0.3915 0.5175 0.108 Uiso 0.705(10) 1 calc R U P A 1
H222 H -0.2724 0.3591 0.5539 0.108 Uiso 0.705(10) 1 calc R U P A 1
C109 C 0.3412(4) 0.37771(16) 0.4253(2) 0.0690(15) Uani 1 1 d . . . . .
C110 C 0.3189(8) 0.4138(2) 0.4502(4) 0.138(3) Uani 1 1 d . . . . .
H11A H 0.3464 0.4330 0.4328 0.207 Uiso 1 1 calc R U . . .
H11B H 0.3533 0.4138 0.4866 0.207 Uiso 1 1 calc R U . . .
H11C H 0.2432 0.4167 0.4465 0.207 Uiso 1 1 calc R U . . .
C111 C 0.2872(8) 0.3787(3) 0.3708(3) 0.148(4) Uani 1 1 d . . . . .
H11D H 0.3081 0.3998 0.3548 0.223 Uiso 1 1 calc R U . . .
H11E H 0.2113 0.3790 0.3680 0.223 Uiso 1 1 calc R U . . .
H11F H 0.3064 0.3580 0.3533 0.223 Uiso 1 1 calc R U . . .
C112 C 0.4570(5) 0.3783(2) 0.4334(4) 0.135(4) Uani 1 1 d . . . . .
H11G H 0.4808 0.3573 0.4183 0.202 Uiso 1 1 calc R U . . .
H11H H 0.4881 0.3789 0.4702 0.202 Uiso 1 1 calc R U . . .
H11I H 0.4787 0.3991 0.4170 0.202 Uiso 1 1 calc R U . . .
C113 C 0.6852(4) 0.23156(15) 0.5513(2) 0.0741(16) Uani 1 1 d . . . . .
C114 C 0.7290(5) 0.26511(18) 0.5349(4) 0.109(3) Uani 1 1 d . . . . .
H11J H 0.6885 0.2719 0.5010 0.163 Uiso 1 1 calc R U . . .
H11K H 0.8024 0.2616 0.5334 0.163 Uiso 1 1 calc R U . . .
H11L H 0.7243 0.2836 0.5597 0.163 Uiso 1 1 calc R U . . .
C115 C 0.6905(5) 0.20255(18) 0.5119(3) 0.0882(19) Uani 1 1 d . . . . .
H11M H 0.6668 0.1804 0.5240 0.132 Uiso 1 1 calc R U . . .
H11N H 0.7628 0.2000 0.5080 0.132 Uiso 1 1 calc R U . . .
H11O H 0.6452 0.2087 0.4789 0.132 Uiso 1 1 calc R U . . .
C116 C 0.7543(4) 0.22082(18) 0.6038(3) 0.091(2) Uani 1 1 d . . . . .
H11P H 0.7455 0.2379 0.6299 0.137 Uiso 1 1 calc R U . . .
H11Q H 0.8279 0.2202 0.6014 0.137 Uiso 1 1 calc R U . . .
H11R H 0.7329 0.1977 0.6133 0.137 Uiso 1 1 calc R U . . .
C117 C 0.4531(4) 0.16836(13) 0.7695(2) 0.0707(15) Uani 1 1 d . . . . .
C118 C 0.4749(10) 0.1949(2) 0.8100(3) 0.171(5) Uani 1 1 d . . . . .
H11S H 0.4087 0.2034 0.8169 0.257 Uiso 1 1 calc R U . . .
H11T H 0.5131 0.2144 0.7989 0.257 Uiso 1 1 calc R U . . .
H11U H 0.5175 0.1846 0.8412 0.257 Uiso 1 1 calc R U . . .
C119 C 0.5626(7) 0.1577(4) 0.7634(4) 0.200(6) Uani 1 1 d . . . . .
H11V H 0.5853 0.1733 0.7390 0.299 Uiso 1 1 calc R U . . .
H11W H 0.5607 0.1336 0.7508 0.299 Uiso 1 1 calc R U . . .
H11$ H 0.6120 0.1592 0.7967 0.299 Uiso 1 1 calc R U . . .
C120 C 0.4057(8) 0.1365(2) 0.7825(4) 0.192(6) Uani 1 1 d . . . . .
H12A H 0.4590 0.1182 0.7903 0.288 Uiso 1 1 calc R U . . .
H12B H 0.3501 0.1292 0.7535 0.288 Uiso 1 1 calc R U . . .
H12C H 0.3758 0.1406 0.8125 0.288 Uiso 1 1 calc R U . . .
C121 C 0.0242(3) 0.39458(11) 0.89915(16) 0.0445(10) Uani 1 1 d . . . . .
C122 C 0.1201(3) 0.39444(11) 0.93441(16) 0.0445(10) Uani 1 1 d . . . . .
H122 H 0.1391 0.3746 0.9557 0.053 Uiso 1 1 calc R U . . .
C123 C 0.1885(3) 0.42270(11) 0.93915(15) 0.0405(9) Uani 1 1 d . . . . .
C124 C 0.1498(3) 0.45219(11) 0.90800(15) 0.0405(9) Uani 1 1 d . . . . .
C125 C 0.0595(3) 0.45192(11) 0.86706(15) 0.0409(9) Uani 1 1 d . . . . .
C126 C -0.0031(3) 0.42195(11) 0.86445(16) 0.0447(10) Uani 1 1 d . . . . .
H126 H -0.0655 0.4203 0.8385 0.054 Uiso 1 1 calc R U . . .
C127 C 0.3543(3) 0.39281(11) 0.99120(15) 0.0439(10) Uani 1 1 d . . . . .
H127 H 0.3161 0.3724 0.9958 0.053 Uiso 1 1 calc R U . . .
C128 C 0.4649(3) 0.39288(11) 1.00830(16) 0.0445(10) Uani 1 1 d . . . . .
C129 C 0.5217(3) 0.42132(11) 0.99745(16) 0.0445(10) Uani 1 1 d . . . . .
H129 H 0.5960 0.4204 1.0068 0.053 Uiso 1 1 calc R U . . .
C130 C 0.4741(3) 0.45137(10) 0.97323(15) 0.0404(9) Uani 1 1 d . . . . .
C131 C 0.3633(3) 0.45146(10) 0.96350(15) 0.0392(9) Uani 1 1 d . . . . .
C132 C 0.3007(3) 0.42181(10) 0.96796(15) 0.0397(9) Uani 1 1 d . . . . .
C133 C 0.5302(3) 0.47934(10) 0.95114(15) 0.0397(9) Uani 1 1 d . . . . .
C134 C 0.6373(3) 0.47786(11) 0.95019(16) 0.0441(10) Uani 1 1 d . . . . .
H134 H 0.6803 0.4604 0.9694 0.053 Uiso 1 1 calc R U . . .
C135 C 0.6814(3) 0.50155(11) 0.92159(16) 0.0453(10) Uani 1 1 d . . . . .
C136 C 0.6168(3) 0.52592(12) 0.88931(17) 0.0470(10) Uani 1 1 d . . . . .
H136 H 0.6473 0.5411 0.8686 0.056 Uiso 1 1 calc R U . . .
C137 C 0.5102(3) 0.52821(11) 0.88725(16) 0.0442(10) Uani 1 1 d . . . . .
C138 C 0.4724(3) 0.50683(10) 0.92270(15) 0.0395(9) Uani 1 1 d . . . . .
C139 C 0.2430(3) 0.54605(11) 0.79629(17) 0.0481(11) Uani 1 1 d . . . . .
C140 C 0.3222(3) 0.54193(11) 0.84249(17) 0.0443(10) Uani 1 1 d . . . . .
C141 C 0.4322(3) 0.54633(11) 0.84544(17) 0.0458(10) Uani 1 1 d . . . . .
C142 C 0.4578(4) 0.56158(12) 0.80232(18) 0.0522(11) Uani 1 1 d . . . . .
H142 H 0.5293 0.5665 0.8029 0.063 Uiso 1 1 calc R U . . .
C143 C 0.3816(4) 0.56998(12) 0.75793(19) 0.0538(12) Uani 1 1 d . . . . .
C144 C 0.2773(3) 0.56128(12) 0.75505(19) 0.0530(11) Uani 1 1 d . . . . .
H144 H 0.2275 0.5658 0.7241 0.064 Uiso 1 1 calc R U . . .
C145 C -0.0289(3) 0.48074(12) 0.78137(17) 0.0468(10) Uani 1 1 d . . . . .
H145 H -0.0835 0.4639 0.7757 0.056 Uiso 1 1 calc R U . . .
C146 C 0.0456(3) 0.48005(11) 0.82730(16) 0.0424(10) Uani 1 1 d . . . . .
C147 C 0.1229(3) 0.50683(11) 0.83307(17) 0.0439(10) Uani 1 1 d . . . . .
C148 C 0.1397(3) 0.52888(12) 0.79231(17) 0.0472(11) Uani 1 1 d . . . . .
C149 C 0.0600(3) 0.52798(13) 0.74807(18) 0.0531(11) Uani 1 1 d . . . . .
H149 H 0.0642 0.5430 0.7204 0.064 Uiso 1 1 calc R U . . .
C150 C -0.0259(3) 0.50547(13) 0.74343(18) 0.0543(12) Uani 1 1 d . . . . .
C151 C 0.3141(3) 0.48140(11) 0.94018(15) 0.0402(9) Uani 1 1 d . . . . .
C152 C 0.3647(3) 0.50815(10) 0.92192(15) 0.0390(9) Uani 1 1 d . . . . .
C153 C 0.2927(3) 0.52515(10) 0.88341(16) 0.0405(9) Uani 1 1 d . . . . .
C154 C 0.1982(3) 0.50796(10) 0.87847(16) 0.0392(9) Uani 1 1 d . . . . .
C155 C 0.5210(4) 0.36038(12) 1.03525(18) 0.0528(11) Uani 1 1 d . . . . .
C156 C 0.5039(4) 0.32963(13) 0.9983(2) 0.0672(14) Uani 1 1 d . . . . .
H15A H 0.5374 0.3088 1.0159 0.101 Uiso 1 1 calc R U . . .
H15B H 0.5348 0.3349 0.9690 0.101 Uiso 1 1 calc R U . . .
H15C H 0.4287 0.3254 0.9863 0.101 Uiso 1 1 calc R U . . .
C157 C 0.4753(5) 0.35192(15) 1.0821(2) 0.0747(16) Uani 1 1 d . . . . .
H15D H 0.4001 0.3473 1.0710 0.112 Uiso 1 1 calc R U . . .
H15E H 0.4865 0.3718 1.1058 0.112 Uiso 1 1 calc R U . . .
H15F H 0.5103 0.3312 1.0995 0.112 Uiso 1 1 calc R U . . .
C158 C 0.6381(4) 0.36673(14) 1.0541(3) 0.0797(18) Uani 1 1 d . . . . .
H15G H 0.6705 0.3462 1.0731 0.120 Uiso 1 1 calc R U . . .
H15H H 0.6492 0.3872 1.0766 0.120 Uiso 1 1 calc R U . . .
H15I H 0.6700 0.3708 1.0247 0.120 Uiso 1 1 calc R U . . .
C159 C 0.7993(3) 0.50082(12) 0.92226(17) 0.0477(10) Uani 1 1 d . . . . .
C160 C 0.8556(4) 0.46989(16) 0.9533(2) 0.0716(15) Uani 1 1 d . . . . .
H16A H 0.9298 0.4702 0.9520 0.107 Uiso 1 1 calc R U . . .
H16B H 0.8237 0.4480 0.9386 0.107 Uiso 1 1 calc R U . . .
H16C H 0.8490 0.4718 0.9889 0.107 Uiso 1 1 calc R U . . .
C161 C 0.8494(4) 0.53405(15) 0.9463(2) 0.0706(15) Uani 1 1 d . . . . .
H16D H 0.8115 0.5542 0.9288 0.106 Uiso 1 1 calc R U . . .
H16E H 0.9226 0.5349 0.9432 0.106 Uiso 1 1 calc R U . . .
H16F H 0.8467 0.5346 0.9826 0.106 Uiso 1 1 calc R U . . .
C162 C 0.8145(4) 0.49767(16) 0.86747(19) 0.0664(14) Uani 1 1 d . . . . .
H16G H 0.7795 0.5172 0.8470 0.100 Uiso 1 1 calc R U . . .
H16H H 0.7843 0.4756 0.8526 0.100 Uiso 1 1 calc R U . . .
H16I H 0.8895 0.4982 0.8677 0.100 Uiso 1 1 calc R U . . .
C163 C 0.4185(4) 0.58740(14) 0.7128(2) 0.0626(14) Uani 1 1 d . . . . .
C164 C 0.5121(5) 0.56690(19) 0.7009(3) 0.095(2) Uani 1 1 d . . . . .
H16J H 0.5729 0.5694 0.7295 0.143 Uiso 1 1 calc R U . . .
H16K H 0.5292 0.5761 0.6696 0.143 Uiso 1 1 calc R U . . .
H16L H 0.4935 0.5421 0.6962 0.143 Uiso 1 1 calc R U . . .
C165 C 0.4520(5) 0.62477(16) 0.7281(2) 0.0882(19) Uani 1 1 d . . . . .
H16M H 0.3933 0.6373 0.7372 0.132 Uiso 1 1 calc R U . . .
H16N H 0.4727 0.6366 0.6994 0.132 Uiso 1 1 calc R U . . .
H16O H 0.5113 0.6244 0.7577 0.132 Uiso 1 1 calc R U . . .
C166 C 0.3330(4) 0.58779(17) 0.6642(2) 0.0757(16) Uani 1 1 d . . . . .
H16P H 0.3089 0.5639 0.6554 0.114 Uiso 1 1 calc R U . . .
H16Q H 0.3607 0.5977 0.6361 0.114 Uiso 1 1 calc R U . . .
H16R H 0.2741 0.6020 0.6696 0.114 Uiso 1 1 calc R U . . .
C167 C -0.1173(4) 0.50650(15) 0.69551(19) 0.0658(14) Uani 1 1 d . . . . .
C168 C -0.1220(4) 0.47219(19) 0.6673(2) 0.0813(18) Uani 1 1 d . . . . .
H16S H -0.1356 0.4532 0.6896 0.122 Uiso 1 1 calc R U . . .
H16T H -0.0551 0.4680 0.6576 0.122 Uiso 1 1 calc R U . . .
H16U H -0.1785 0.4730 0.6365 0.122 Uiso 1 1 calc R U . . .
C169 C -0.1031(6) 0.5368(2) 0.6591(3) 0.124(3) Uani 1 1 d . . . . .
H16V H -0.1710 0.5426 0.6369 0.186 Uiso 1 1 calc R U . . .
H16W H -0.0543 0.5296 0.6380 0.186 Uiso 1 1 calc R U . . .
H16$ H -0.0751 0.5573 0.6794 0.186 Uiso 1 1 calc R U . . .
C170 C -0.2193(4) 0.51337(15) 0.7110(3) 0.0795(17) Uani 1 1 d . . . . .
H17A H -0.2767 0.5131 0.6806 0.119 Uiso 1 1 calc R U . . .
H17B H -0.2164 0.5363 0.7277 0.119 Uiso 1 1 calc R U . . .
H17C H -0.2311 0.4952 0.7350 0.119 Uiso 1 1 calc R U . . .
C171 C -0.0739(4) 0.25322(13) 0.75090(18) 0.0557(12) Uani 1 1 d . . . . .
C172 C -0.0714(4) 0.28080(13) 0.78403(17) 0.0522(11) Uani 1 1 d . . . . .
H172 H -0.0338 0.3012 0.7789 0.063 Uiso 1 1 calc R U . . .
C173 C -0.1224(4) 0.28008(12) 0.82537(17) 0.0525(11) Uani 1 1 d . . . . .
C174 C -0.1820(4) 0.24960(13) 0.83075(18) 0.0580(12) Uani 1 1 d . . . . .
C175 C -0.1850(4) 0.22156(14) 0.7959(2) 0.0663(14) Uani 1 1 d . . . . .
H175 H -0.2250 0.2013 0.7993 0.080 Uiso 1 1 calc R U . . .
C176 C -0.1307(4) 0.22315(15) 0.75727(19) 0.0671(14) Uani 1 1 d . . . . .
H176 H -0.1318 0.2038 0.7349 0.080 Uiso 1 1 calc R U . . .
C177 C -0.0470(3) 0.36346(11) 0.89826(17) 0.0459(10) Uani 1 1 d . . . . .
C178 C -0.0548(3) 0.33824(11) 0.86157(17) 0.0469(10) Uani 1 1 d . . . . .
H178 H -0.0183 0.3411 0.8348 0.056 Uiso 1 1 calc R U . . .
C179 C -0.1157(3) 0.30810(12) 0.86254(16) 0.0498(11) Uani 1 1 d . . . . .
C180 C -0.1710(4) 0.30481(13) 0.90236(17) 0.0523(11) Uani 1 1 d . . . . .
C181 C -0.1630(4) 0.33159(13) 0.93919(18) 0.0545(12) Uani 1 1 d . . . . .
H181 H -0.2001 0.3295 0.9659 0.065 Uiso 1 1 calc R U . . .
C182 C -0.1031(4) 0.36046(13) 0.93724(17) 0.0530(11) Uani 1 1 d . . . . .
H182 H -0.0993 0.3784 0.9621 0.064 Uiso 1 1 calc R U . . .
C183 C -0.2403(4) 0.24841(14) 0.87039(18) 0.0617(13) Uani 1 1 d . . . . .
H183 H -0.2835 0.2288 0.8726 0.074 Uiso 1 1 calc R U . . .
C184 C -0.2350(4) 0.27445(14) 0.90434(18) 0.0599(13) Uani 1 1 d . . . . .
H184 H -0.2741 0.2729 0.9302 0.072 Uiso 1 1 calc R U . . .
C185 C 0.3226(5) 0.23351(16) 0.9068(2) 0.0775(16) Uani 1 1 d . . . . .
C186 C 0.2473(6) 0.2586(2) 0.8921(3) 0.108(2) Uani 1 1 d . . . . .
H186 H 0.2680 0.2823 0.8916 0.130 Uiso 1 1 calc R U . . .
C187 C 0.1465(8) 0.2507(3) 0.8785(4) 0.138(4) Uani 1 1 d . . . . .
H187 H 0.0966 0.2690 0.8699 0.166 Uiso 1 1 calc R U . . .
C188 C 0.1128(7) 0.2170(4) 0.8764(3) 0.139(4) Uani 1 1 d . . . . .
H188 H 0.0407 0.2117 0.8642 0.167 Uiso 1 1 calc R U . . .
C189 C 0.1854(8) 0.1906(3) 0.8924(3) 0.129(3) Uani 1 1 d . . . . .
H189 H 0.1628 0.1670 0.8930 0.155 Uiso 1 1 calc R U . . .
C190 C 0.2921(6) 0.19883(19) 0.9076(3) 0.100(2) Uani 1 1 d . . . . .
H190 H 0.3426 0.1810 0.9183 0.120 Uiso 1 1 calc R U . . .
C191 C 0.4353(5) 0.24359(17) 0.9214(2) 0.090(2) Uani 1 1 d . . . . .
H19A H 0.4558 0.2549 0.8923 0.135 Uiso 1 1 calc R U . . .
H19B H 0.4781 0.2227 0.9312 0.135 Uiso 1 1 calc R U . . .
H19C H 0.4460 0.2598 0.9504 0.135 Uiso 1 1 calc R U . . .
C192 C 0.5295(6) 0.10409(19) 0.6206(4) 0.102(2) Uani 1 1 d . . . . .
C193 C 0.5780(8) 0.0884(2) 0.6652(3) 0.118(3) Uani 1 1 d . . . . .
H193 H 0.5399 0.0743 0.6840 0.141 Uiso 1 1 calc R U . . .
C194 C 0.6946(9) 0.0941(3) 0.6840(5) 0.151(4) Uani 1 1 d . . . . .
H194 H 0.7304 0.0854 0.7164 0.181 Uiso 1 1 calc R U . . .
C195 C 0.7457(7) 0.1114(2) 0.6541(5) 0.135(3) Uani 1 1 d . . . . .
H195 H 0.8194 0.1145 0.6637 0.162 Uiso 1 1 calc R U . . .
C196 C 0.6874(9) 0.1253(2) 0.6076(5) 0.140(3) Uani 1 1 d . . . . .
H196 H 0.7239 0.1374 0.5859 0.169 Uiso 1 1 calc R U . . .
C197 C 0.5846(8) 0.12225(19) 0.5928(4) 0.119(3) Uani 1 1 d . . . . .
H197 H 0.5492 0.1331 0.5619 0.143 Uiso 1 1 calc R U . . .
C198 C 0.4162(6) 0.0996(2) 0.6030(4) 0.139(4) Uani 1 1 d . . . . .
H19D H 0.4019 0.0792 0.5804 0.208 Uiso 1 1 calc R U . . .
H19E H 0.3861 0.1205 0.5842 0.208 Uiso 1 1 calc R U . . .
H19F H 0.3846 0.0961 0.6326 0.208 Uiso 1 1 calc R U . . .
C1A C -0.0709(14) 0.4210(4) 0.5445(8) 0.083(7) Uani 0.295(10) 1 d D . P A 2
H223 H -0.0434 0.4265 0.5142 0.124 Uiso 0.295(10) 1 calc R U P A 2
H224 H -0.0126 0.4157 0.5734 0.124 Uiso 0.295(10) 1 calc R U P A 2
H225 H -0.1104 0.4410 0.5532 0.124 Uiso 0.295(10) 1 calc R U P A 2
C2A C -0.2061(16) 0.3901(7) 0.4786(6) 0.096(9) Uani 0.295(10) 1 d D . P A 2
H226 H -0.2422 0.3680 0.4683 0.145 Uiso 0.295(10) 1 calc R U P A 2
H227 H -0.1574 0.3951 0.4564 0.145 Uiso 0.295(10) 1 calc R U P A 2
H228 H -0.2577 0.4090 0.4755 0.145 Uiso 0.295(10) 1 calc R U P A 2
C3A C -0.2149(16) 0.3883(6) 0.5711(7) 0.093(8) Uani 0.295(10) 1 d D . P A 2
H229 H -0.2639 0.4080 0.5635 0.140 Uiso 0.295(10) 1 calc R U P A 2
H230 H -0.1710 0.3911 0.6056 0.140 Uiso 0.295(10) 1 calc R U P A 2
H231 H -0.2543 0.3664 0.5693 0.140 Uiso 0.295(10) 1 calc R U P A 2
C1X C 0.0299(13) 0.0090(4) 0.9729(5) 0.144(5) Uani 0.5 1 d DG U P B -1
C2X C 0.0707(13) 0.0109(4) 1.0254(6) 0.152(5) Uani 0.5 1 d DG U P B -1
H232 H 0.1351 0.0226 1.0381 0.182 Uiso 0.5 1 calc R U P B -1
C3X C 0.0171(15) -0.0044(4) 1.0592(5) 0.158(5) Uani 0.5 1 d G U P B -1
H233 H 0.0449 -0.0031 1.0951 0.189 Uiso 0.5 1 calc R U P B -1
C4X C -0.0773(15) -0.0215(4) 1.0406(7) 0.161(6) Uani 0.5 1 d G U P B -1
H234 H -0.1139 -0.0319 1.0638 0.193 Uiso 0.5 1 calc R U P B -1
C5X C -0.1180(12) -0.0234(4) 0.9882(7) 0.148(5) Uani 0.5 1 d G U P B -1
H235 H -0.1825 -0.0351 0.9755 0.177 Uiso 0.5 1 calc R U P B -1
C6X C -0.0644(13) -0.0082(4) 0.9543(5) 0.137(5) Uani 0.5 1 d DG U P B -1
H236 H -0.0923 -0.0095 0.9185 0.164 Uiso 0.5 1 calc R U P B -1
C7X C 0.087(2) 0.0262(7) 0.9350(8) 0.195(8) Uani 0.5 1 d D U P B -1
H7X1 H 0.0373 0.0309 0.9027 0.293 Uiso 0.5 1 calc R U P B -1
H7X2 H 0.1421 0.0104 0.9286 0.293 Uiso 0.5 1 calc R U P B -1
H7X3 H 0.1191 0.0481 0.9495 0.293 Uiso 0.5 1 calc R U P B -1
C1Z C 0.5643(14) 0.0095(6) 1.0067(6) 0.204(6) Uani 0.5 1 d DG U P C -3
C2Z C 0.5193(15) -0.0065(6) 1.0434(6) 0.212(7) Uani 0.5 1 d DG U P C -3
H237 H 0.5580 -0.0085 1.0777 0.254 Uiso 0.5 1 calc R U P C -3
C3Z C 0.4178(16) -0.0195(6) 1.0297(7) 0.215(7) Uani 0.5 1 d G U P C -3
H238 H 0.3871 -0.0304 1.0548 0.258 Uiso 0.5 1 calc R U P C -3
C4Z C 0.3612(14) -0.0165(6) 0.9795(8) 0.211(7) Uani 0.5 1 d G U P C -3
H239 H 0.2918 -0.0253 0.9702 0.254 Uiso 0.5 1 calc R U P C -3
C5Z C 0.4061(15) -0.0005(6) 0.9429(6) 0.213(7) Uani 0.5 1 d G U P C -3
H240 H 0.3674 0.0015 0.9085 0.256 Uiso 0.5 1 calc R U P C -3
C6Z C 0.5077(16) 0.0125(6) 0.9565(6) 0.219(7) Uani 0.5 1 d DG U P C -3
H241 H 0.5384 0.0234 0.9315 0.263 Uiso 0.5 1 calc R U P C -3
C7Z C 0.675(2) 0.0225(9) 1.0209(9) 0.250(11) Uani 0.5 1 d D U P C -3
H7Z1 H 0.7035 0.0187 1.0575 0.375 Uiso 0.5 1 calc R U P C -3
H7Z2 H 0.6769 0.0475 1.0132 0.375 Uiso 0.5 1 calc R U P C -3
H7Z3 H 0.7180 0.0097 1.0011 0.375 Uiso 0.5 1 calc R U P C -3
N1 N 0.1158(3) 0.24291(9) 0.58443(14) 0.0472(9) Uani 1 1 d . . . . .
N2 N 0.2103(2) 0.48187(8) 0.91447(13) 0.0401(8) Uani 1 1 d . . . . .

loop_
_atom_site_aniso_label
_atom_site_aniso_U_11
_atom_site_aniso_U_22
_atom_site_aniso_U_33
_atom_site_aniso_U_23
_atom_site_aniso_U_13
_atom_site_aniso_U_12
C14 0.111(6) 0.133(7) 0.093(6) -0.001(6) 0.051(5) 0.053(6)
C13 0.214(12) 0.090(6) 0.097(6) -0.026(5) 0.074(8) 0.009(7)
C12 0.152(9) 0.099(6) 0.116(7) -0.046(5) 0.013(6) 0.032(6)
C2 0.170(10) 0.096(7) 0.128(8) -0.038(6) 0.008(8) 0.075(7)
C3 0.102(6) 0.122(7) 0.164(10) -0.013(8) 0.052(7) 0.056(6)
C4 0.070(5) 0.141(8) 0.132(8) -0.012(7) 0.002(5) 0.050(5)
C17 0.039(3) 0.160(9) 0.136(8) 0.041(7) 0.006(4) 0.004(4)
C16 0.057(4) 0.138(8) 0.153(8) -0.032(7) 0.039(5) -0.029(5)
C15 0.080(5) 0.161(9) 0.113(7) -0.002(7) 0.061(5) 0.001(6)
C32 0.107(6) 0.127(7) 0.116(6) -0.011(6) 0.071(6) -0.037(5)
C31 0.075(4) 0.149(7) 0.074(4) 0.017(5) 0.029(4) 0.008(5)
C30 0.091(5) 0.153(8) 0.065(4) -0.032(5) 0.020(4) -0.033(5)
C29 0.216(13) 0.126(8) 0.059(4) -0.005(5) -0.003(6) -0.054(8)
C28 0.094(6) 0.151(8) 0.081(5) -0.046(5) 0.005(4) -0.026(6)
C11 0.088(6) 0.141(8) 0.177(9) -0.101(7) 0.029(6) 0.010(6)
C10 0.100(6) 0.066(4) 0.163(9) -0.048(5) 0.024(6) -0.012(4)
C9 0.211(13) 0.054(4) 0.119(7) -0.018(4) 0.062(8) -0.037(6)
C1 0.141(9) 0.051(4) 0.167(10) 0.001(5) 0.026(8) 0.018(5)
C6 0.124(7) 0.061(4) 0.148(8) 0.029(5) 0.009(6) 0.024(5)
C5 0.086(5) 0.115(6) 0.104(6) 0.035(5) -0.007(5) 0.028(5)
C19 0.100(6) 0.099(6) 0.090(5) 0.026(5) -0.023(4) 0.010(5)
C18 0.052(3) 0.119(6) 0.089(5) -0.021(4) -0.016(3) 0.005(4)
C36 0.076(4) 0.132(7) 0.072(4) -0.025(4) -0.007(3) -0.040(4)
C35 0.079(4) 0.091(5) 0.112(6) -0.031(4) 0.023(4) -0.048(4)
C34 0.071(5) 0.109(6) 0.163(9) -0.022(6) 0.041(5) -0.047(4)
C33 0.121(7) 0.111(7) 0.121(7) 0.004(6) 0.044(6) -0.057(6)
C51 0.183(10) 0.083(5) 0.097(6) 0.014(5) 0.039(7) -0.051(6)
C50 0.254(14) 0.091(6) 0.085(6) 0.048(5) 0.045(8) 0.041(8)
C49 0.152(8) 0.112(6) 0.079(5) 0.038(5) 0.041(5) 0.005(6)
C48 0.103(6) 0.191(10) 0.061(4) 0.045(5) -0.012(4) -0.038(7)
C47 0.116(6) 0.110(6) 0.061(4) 0.022(4) -0.026(4) -0.010(5)
C46 0.091(5) 0.100(5) 0.056(3) -0.018(3) -0.019(3) -0.007(4)
C27 0.112(6) 0.099(5) 0.064(4) -0.027(4) -0.008(4) -0.044(5)
C26 0.109(6) 0.093(5) 0.118(6) -0.044(5) 0.020(5) -0.056(5)
C25 0.108(5) 0.078(4) 0.099(5) -0.023(4) 0.034(4) -0.047(4)
C24 0.154(8) 0.064(4) 0.111(6) 0.012(4) 0.038(6) -0.028(5)
C8 0.137(9) 0.079(6) 0.218(13) 0.076(7) 0.005(9) -0.022(6)
C7 0.194(11) 0.093(6) 0.116(7) 0.063(6) 0.038(8) 0.038(7)
C21 0.212(12) 0.138(8) 0.099(6) 0.076(6) 0.075(7) 0.078(8)
C20 0.087(5) 0.198(10) 0.066(4) 0.053(6) -0.001(4) -0.028(6)
C38 0.083(5) 0.130(6) 0.047(3) -0.012(4) -0.002(3) 0.004(5)
C37 0.072(4) 0.133(6) 0.062(4) -0.037(4) 0.001(3) -0.021(4)
C55 0.169(10) 0.086(6) 0.093(6) -0.033(5) 0.007(6) -0.021(6)
C54 0.118(7) 0.113(7) 0.166(9) -0.083(7) 0.036(7) -0.033(6)
C53 0.084(5) 0.073(4) 0.116(6) -0.036(4) 0.025(4) -0.033(4)
C52 0.110(6) 0.058(4) 0.165(9) 0.011(5) 0.001(6) -0.026(4)
C66 0.162(12) 0.060(5) 0.282(18) 0.031(8) -0.054(13) -0.019(6)
C65 0.156(10) 0.072(5) 0.192(11) 0.039(6) 0.023(9) 0.018(6)
C64 0.185(11) 0.089(6) 0.161(9) 0.067(6) 0.082(8) 0.062(7)
C63 0.151(9) 0.105(7) 0.105(6) 0.041(6) -0.029(6) 0.004(7)
C62 0.097(6) 0.119(7) 0.115(7) 0.022(6) -0.002(5) 0.040(5)
C61 0.061(4) 0.104(6) 0.103(5) -0.010(5) 0.001(4) 0.017(4)
C45 0.072(4) 0.107(5) 0.081(4) 0.007(4) -0.014(3) -0.014(4)
C44 0.085(4) 0.093(5) 0.089(5) -0.015(4) 0.014(4) -0.030(4)
C43 0.053(4) 0.164(8) 0.111(6) -0.027(6) 0.028(4) -0.014(4)
C42 0.066(6) 0.45(3) 0.122(9) 0.052(13) 0.039(6) -0.056(10)
C23 0.156(10) 0.197(11) 0.108(7) 0.035(8) 0.046(8) -0.090(9)
C22 0.134(7) 0.132(7) 0.054(4) 0.002(4) 0.038(4) -0.041(6)
C40 0.150(9) 0.247(13) 0.043(4) -0.015(6) 0.033(5) -0.064(9)
C39 0.103(6) 0.136(7) 0.046(3) -0.021(4) 0.015(3) -0.017(5)
C56 0.098(6) 0.139(7) 0.079(5) -0.049(5) 0.012(4) 0.025(5)
C57 0.125(8) 0.174(11) 0.118(8) -0.077(8) 0.032(7) 0.036(8)
C68 0.205(13) 0.163(10) 0.110(7) -0.055(7) 0.010(9) 0.111(10)
C67 0.096(7) 0.102(7) 0.261(15) -0.078(9) 0.049(9) 0.024(5)
C70 0.102(6) 0.066(4) 0.160(9) 0.027(5) 0.017(6) 0.026(4)
C69 0.132(7) 0.120(7) 0.101(6) -0.011(5) 0.012(6) 0.081(6)
C59 0.167(12) 0.181(13) 0.289(19) 0.067(13) 0.164(14) 0.120(11)
C60 0.041(4) 0.182(12) 0.36(2) -0.171(14) 0.058(7) -0.009(5)
C41 0.081(5) 0.348(18) 0.056(4) -0.045(7) 0.044(4) -0.092(8)
C58 0.195(13) 0.204(13) 0.112(8) 0.025(9) 0.106(9) 0.095(12)
C71 0.054(3) 0.056(3) 0.046(2) -0.003(2) 0.006(2) -0.012(2)
C72 0.045(2) 0.058(3) 0.049(3) -0.002(2) 0.004(2) -0.006(2)
C73 0.043(2) 0.054(3) 0.042(2) -0.009(2) 0.0058(19) -0.008(2)
C74 0.046(2) 0.043(2) 0.048(2) -0.008(2) 0.008(2) -0.008(2)
C75 0.054(3) 0.041(2) 0.054(3) -0.005(2) 0.004(2) -0.011(2)
C76 0.055(3) 0.049(3) 0.050(3) -0.001(2) 0.004(2) -0.008(2)
C77 0.045(2) 0.067(3) 0.043(2) -0.007(2) 0.009(2) 0.004(2)
C78 0.050(3) 0.061(3) 0.045(2) -0.003(2) 0.006(2) 0.003(2)
C79 0.047(2) 0.060(3) 0.041(2) 0.004(2) 0.006(2) 0.000(2)
C80 0.039(2) 0.057(3) 0.035(2) -0.0064(19) 0.0009(18) -0.001(2)
C81 0.039(2) 0.050(3) 0.040(2) -0.0104(19) 0.0051(18) -0.0032(19)
C82 0.039(2) 0.056(3) 0.041(2) -0.008(2) 0.0037(19) -0.004(2)
C83 0.041(2) 0.063(3) 0.037(2) -0.009(2) 0.0045(18) -0.002(2)
C84 0.050(3) 0.061(3) 0.041(2) 0.002(2) 0.002(2) 0.002(2)
C85 0.048(3) 0.081(3) 0.042(2) 0.001(2) 0.008(2) 0.000(2)
C86 0.048(3) 0.079(4) 0.050(3) -0.005(3) 0.012(2) 0.000(3)
C87 0.043(2) 0.067(3) 0.045(2) -0.014(2) 0.005(2) -0.001(2)
C88 0.046(2) 0.056(3) 0.037(2) -0.010(2) 0.0072(19) -0.003(2)
C89 0.050(3) 0.045(3) 0.069(3) -0.015(2) 0.006(2) 0.000(2)
C90 0.043(2) 0.049(3) 0.062(3) -0.022(2) 0.007(2) 0.002(2)
C91 0.041(2) 0.064(3) 0.056(3) -0.020(2) 0.011(2) -0.003(2)
C92 0.049(3) 0.065(3) 0.065(3) -0.013(3) 0.010(2) 0.005(2)
C93 0.047(3) 0.059(3) 0.088(4) -0.022(3) 0.008(3) 0.000(2)
C94 0.051(3) 0.050(3) 0.082(4) -0.013(3) 0.004(3) 0.004(2)
C95 0.067(3) 0.038(2) 0.068(3) 0.000(2) 0.004(3) -0.009(2)
C96 0.056(3) 0.035(2) 0.063(3) -0.006(2) -0.001(2) -0.007(2)
C97 0.053(3) 0.035(2) 0.062(3) -0.012(2) 0.001(2) -0.006(2)
C98 0.050(3) 0.037(2) 0.073(3) -0.010(2) 0.000(2) 0.000(2)
C99 0.054(3) 0.042(3) 0.087(4) -0.005(3) 0.001(3) 0.002(2)
C100 0.058(3) 0.040(3) 0.077(4) 0.001(2) -0.004(3) -0.007(2)
C101 0.041(2) 0.049(3) 0.043(2) -0.010(2) 0.0012(19) -0.007(2)
C102 0.042(2) 0.053(3) 0.044(2) -0.017(2) 0.006(2) 0.000(2)
C103 0.047(3) 0.048(3) 0.052(3) -0.017(2) 0.008(2) -0.004(2)
C104 0.044(2) 0.043(2) 0.057(3) -0.016(2) 0.002(2) -0.002(2)
C105 0.067(3) 0.071(3) 0.054(3) 0.006(3) 0.020(3) 0.018(3)
C106 0.066(5) 0.067(5) 0.071(5) -0.006(4) 0.006(4) 0.013(4)
C107 0.080(7) 0.105(9) 0.088(7) 0.034(6) 0.031(6) 0.045(6)
C108 0.060(5) 0.087(6) 0.064(5) -0.009(4) 0.005(4) 0.022(4)
C109 0.058(3) 0.088(4) 0.061(3) 0.020(3) 0.016(3) -0.002(3)
C110 0.191(9) 0.091(6) 0.155(8) 0.017(5) 0.088(7) -0.027(6)
C111 0.176(9) 0.184(9) 0.073(5) 0.046(5) 0.001(5) -0.092(7)
C112 0.058(4) 0.143(7) 0.193(9) 0.088(7) 0.005(5) -0.012(4)
C113 0.048(3) 0.068(3) 0.105(5) -0.010(3) 0.013(3) 0.007(3)
C114 0.043(3) 0.091(5) 0.188(8) 0.002(5) 0.016(4) -0.003(3)
C115 0.056(3) 0.102(5) 0.109(5) -0.015(4) 0.024(3) 0.016(3)
C116 0.047(3) 0.104(5) 0.112(5) -0.022(4) -0.005(3) 0.006(3)
C117 0.067(3) 0.050(3) 0.084(4) 0.011(3) -0.010(3) -0.001(2)
C118 0.260(13) 0.099(6) 0.098(6) 0.008(5) -0.085(7) 0.026(7)
C119 0.106(7) 0.323(17) 0.157(9) 0.116(11) 0.002(6) 0.072(9)
C120 0.175(9) 0.110(6) 0.224(11) 0.109(7) -0.101(8) -0.067(6)
C121 0.039(2) 0.047(2) 0.050(2) 0.001(2) 0.0156(19) 0.0041(19)
C122 0.043(2) 0.045(2) 0.048(2) 0.0039(19) 0.017(2) 0.0024(19)
C123 0.040(2) 0.045(2) 0.039(2) -0.0011(18) 0.0132(18) 0.0040(18)
C124 0.036(2) 0.045(2) 0.045(2) -0.0008(19) 0.0184(18) 0.0018(18)
C125 0.035(2) 0.047(2) 0.043(2) -0.0002(19) 0.0146(18) 0.0047(18)
C126 0.037(2) 0.055(3) 0.045(2) 0.001(2) 0.0141(19) 0.0048(19)
C127 0.047(2) 0.043(2) 0.042(2) 0.0028(18) 0.0096(19) -0.0017(19)
C128 0.047(2) 0.043(2) 0.042(2) 0.0051(19) 0.0062(19) 0.004(2)
C129 0.040(2) 0.049(2) 0.042(2) 0.0008(19) 0.0036(19) 0.0048(19)
C130 0.038(2) 0.041(2) 0.043(2) -0.0018(18) 0.0097(18) 0.0031(18)
C131 0.042(2) 0.040(2) 0.037(2) -0.0003(17) 0.0107(18) 0.0057(18)
C132 0.040(2) 0.040(2) 0.041(2) -0.0020(18) 0.0119(18) 0.0027(18)
C133 0.038(2) 0.042(2) 0.039(2) -0.0029(18) 0.0086(17) 0.0030(18)
C134 0.040(2) 0.045(2) 0.046(2) -0.0020(19) 0.0074(19) 0.0059(19)
C135 0.036(2) 0.052(3) 0.049(2) -0.005(2) 0.0094(19) 0.0038(19)
C136 0.040(2) 0.050(3) 0.053(3) 0.002(2) 0.016(2) -0.003(2)
C137 0.042(2) 0.043(2) 0.049(2) 0.0020(19) 0.0134(19) 0.0054(19)
C138 0.038(2) 0.037(2) 0.045(2) -0.0001(18) 0.0107(18) -0.0024(17)
C139 0.040(2) 0.047(2) 0.060(3) 0.015(2) 0.018(2) 0.0111(19)
C140 0.039(2) 0.042(2) 0.055(3) 0.008(2) 0.016(2) 0.0072(18)
C141 0.040(2) 0.045(2) 0.056(3) 0.005(2) 0.018(2) 0.0033(19)
C142 0.043(2) 0.053(3) 0.064(3) 0.015(2) 0.019(2) 0.002(2)
C143 0.049(3) 0.050(3) 0.067(3) 0.020(2) 0.023(2) 0.007(2)
C144 0.042(2) 0.053(3) 0.065(3) 0.016(2) 0.016(2) 0.012(2)
C145 0.034(2) 0.054(3) 0.056(3) 0.003(2) 0.017(2) 0.0030(19)
C146 0.033(2) 0.051(2) 0.047(2) 0.0038(19) 0.0158(19) 0.0095(18)
C147 0.037(2) 0.045(2) 0.053(3) 0.0055(19) 0.016(2) 0.0128(19)
C148 0.039(2) 0.053(3) 0.054(3) 0.014(2) 0.019(2) 0.013(2)
C149 0.041(2) 0.067(3) 0.053(3) 0.017(2) 0.015(2) 0.012(2)
C150 0.042(2) 0.068(3) 0.054(3) 0.012(2) 0.014(2) 0.006(2)
C151 0.036(2) 0.045(2) 0.042(2) 0.0005(18) 0.0128(18) 0.0053(18)
C152 0.038(2) 0.041(2) 0.040(2) -0.0007(18) 0.0119(18) 0.0059(18)
C153 0.040(2) 0.037(2) 0.048(2) 0.0037(18) 0.0159(19) 0.0060(18)
C154 0.035(2) 0.040(2) 0.047(2) 0.0062(18) 0.0173(18) 0.0091(17)
C155 0.053(3) 0.043(2) 0.056(3) 0.006(2) -0.003(2) 0.004(2)
C156 0.062(3) 0.049(3) 0.081(4) 0.003(3) -0.006(3) 0.011(2)
C157 0.090(4) 0.063(3) 0.064(3) 0.019(3) 0.001(3) 0.007(3)
C158 0.060(3) 0.052(3) 0.109(5) 0.017(3) -0.021(3) 0.003(2)
C159 0.037(2) 0.056(3) 0.053(3) -0.006(2) 0.015(2) 0.002(2)
C160 0.039(3) 0.092(4) 0.086(4) 0.011(3) 0.018(3) 0.012(3)
C161 0.044(3) 0.090(4) 0.082(4) -0.022(3) 0.022(3) -0.006(3)
C162 0.045(3) 0.095(4) 0.062(3) -0.007(3) 0.019(2) 0.012(3)
C163 0.055(3) 0.068(3) 0.071(3) 0.029(3) 0.028(3) 0.009(2)
C164 0.073(4) 0.130(6) 0.099(5) 0.057(4) 0.054(4) 0.030(4)
C165 0.090(4) 0.086(4) 0.088(4) 0.041(3) 0.018(3) -0.013(3)
C166 0.070(4) 0.097(4) 0.066(3) 0.024(3) 0.028(3) 0.001(3)
C167 0.056(3) 0.085(4) 0.053(3) 0.016(3) 0.004(2) -0.004(3)
C168 0.059(3) 0.128(5) 0.056(3) 0.005(3) 0.010(3) 0.009(3)
C169 0.093(5) 0.158(7) 0.097(5) 0.071(5) -0.031(4) -0.030(5)
C170 0.049(3) 0.070(4) 0.107(5) 0.006(3) -0.009(3) 0.009(3)
C171 0.059(3) 0.059(3) 0.046(3) 0.002(2) 0.006(2) -0.013(2)
C172 0.048(3) 0.056(3) 0.052(3) 0.010(2) 0.010(2) -0.008(2)
C173 0.049(3) 0.060(3) 0.046(2) 0.006(2) 0.004(2) -0.011(2)
C174 0.056(3) 0.069(3) 0.046(3) 0.011(2) 0.006(2) -0.014(2)
C175 0.073(3) 0.066(3) 0.058(3) 0.002(3) 0.010(3) -0.023(3)
C176 0.078(4) 0.072(3) 0.050(3) -0.003(2) 0.013(3) -0.016(3)
C177 0.040(2) 0.050(3) 0.048(2) 0.009(2) 0.0095(19) 0.0010(19)
C178 0.050(3) 0.048(2) 0.045(2) 0.008(2) 0.014(2) 0.000(2)
C179 0.042(2) 0.061(3) 0.045(2) 0.012(2) 0.005(2) -0.003(2)
C180 0.050(3) 0.061(3) 0.044(2) 0.010(2) 0.008(2) -0.005(2)
C181 0.047(3) 0.066(3) 0.052(3) 0.011(2) 0.016(2) -0.003(2)
C182 0.053(3) 0.059(3) 0.049(3) 0.004(2) 0.016(2) -0.003(2)
C183 0.068(3) 0.069(3) 0.045(3) 0.012(2) 0.004(2) -0.021(3)
C184 0.054(3) 0.078(3) 0.046(3) 0.018(3) 0.007(2) -0.016(3)
C185 0.090(4) 0.076(4) 0.056(3) 0.010(3) -0.006(3) -0.004(3)
C186 0.097(6) 0.107(5) 0.111(6) 0.039(5) 0.002(4) 0.009(5)
C187 0.095(7) 0.170(10) 0.135(8) 0.054(7) -0.005(5) -0.016(6)
C188 0.078(5) 0.205(11) 0.112(7) 0.016(7) -0.028(5) -0.018(7)
C189 0.122(7) 0.130(7) 0.114(6) -0.005(5) -0.017(5) -0.045(6)
C190 0.093(5) 0.085(5) 0.105(5) 0.006(4) -0.017(4) -0.013(4)
C191 0.098(5) 0.082(4) 0.073(4) 0.016(3) -0.016(3) -0.015(4)
C192 0.094(5) 0.077(4) 0.135(7) -0.018(5) 0.024(5) 0.012(4)
C193 0.139(8) 0.108(6) 0.114(6) 0.004(5) 0.044(6) -0.006(5)
C194 0.120(8) 0.151(9) 0.187(10) 0.048(8) 0.045(8) 0.020(7)
C195 0.091(6) 0.098(6) 0.210(11) 0.035(7) 0.018(7) -0.011(5)
C196 0.117(8) 0.112(7) 0.181(10) 0.017(7) 0.010(7) -0.015(6)
C197 0.124(7) 0.075(5) 0.183(9) 0.013(5) 0.087(7) -0.017(4)
C198 0.088(6) 0.107(6) 0.222(11) -0.055(7) 0.032(6) -0.014(4)
C1A 0.096(16) 0.068(13) 0.089(15) 0.013(11) 0.030(12) 0.028(11)
C2A 0.052(14) 0.12(2) 0.098(18) -0.010(16) -0.022(13) 0.031(13)
C3A 0.105(19) 0.086(16) 0.090(16) 0.003(13) 0.025(14) 0.030(15)
C1X 0.189(12) 0.102(9) 0.167(11) -0.023(9) 0.096(10) -0.010(7)
C2X 0.195(13) 0.113(10) 0.165(12) -0.027(10) 0.078(11) 0.001(8)
C3X 0.205(14) 0.122(11) 0.162(12) -0.036(10) 0.076(11) 0.008(9)
C4X 0.209(13) 0.130(11) 0.165(12) -0.018(10) 0.086(11) -0.012(9)
C5X 0.195(13) 0.113(10) 0.155(11) -0.022(9) 0.081(10) -0.033(8)
C6X 0.185(12) 0.098(9) 0.152(11) -0.021(9) 0.092(9) -0.022(7)
C7X 0.242(18) 0.158(15) 0.216(18) -0.009(15) 0.117(16) -0.012(15)
C1Z 0.261(19) 0.223(12) 0.158(10) -0.107(10) 0.113(11) -0.135(12)
C2Z 0.269(19) 0.226(12) 0.163(11) -0.093(10) 0.097(12) -0.149(12)
C3Z 0.267(19) 0.234(13) 0.161(11) -0.099(11) 0.086(12) -0.149(12)
C4Z 0.27(2) 0.226(13) 0.164(11) -0.107(10) 0.094(12) -0.142(12)
C5Z 0.264(19) 0.229(13) 0.171(11) -0.097(11) 0.101(12) -0.140(12)
C6Z 0.271(19) 0.237(13) 0.175(11) -0.089(11) 0.104(12) -0.134(12)
C7Z 0.30(2) 0.257(19) 0.210(18) -0.105(17) 0.085(18) -0.103(18)
N1 0.044(2) 0.047(2) 0.048(2) -0.0097(17) 0.0060(17) -0.0080(17)
N2 0.0362(18) 0.0405(19) 0.0458(19) 0.0015(15) 0.0138(15) 0.0051(15)

loop_
_atom_type_symbol
_atom_type_description
_atom_type_scat_dispersion_real
_atom_type_scat_dispersion_imag
_atom_type_scat_source
C C 0.0033 0.0016 'International Tables Vol C Tables 4.2.6.8 and 6.1.1.4'
H H 0.0000 0.0000 'International Tables Vol C Tables 4.2.6.8 and 6.1.1.4'
N N 0.0061 0.0033 'International Tables Vol C Tables 4.2.6.8 and 6.1.1.4'

loop_
_geom_angle_atom_site_label_1
_geom_angle_atom_site_label_2
_geom_angle_atom_site_label_3
_geom_angle
C15 C14 C13 121.3(8)
C15 C14 C3 118.1(9)
C13 C14 C3 109.3(9)
C30 C13 C14 118.2(8)
C30 C13 C12 121.8(9)
C14 C13 C12 107.2(8)
C11 C12 C2 122.0(10)
C11 C12 C13 116.9(9)
C2 C12 C13 109.4(9)
C1 C2 C12 120.1(10)
C1 C2 C3 119.7(8)
C12 C2 C3 107.9(9)
C4 C3 C14 120.7(9)
C4 C3 C2 120.2(9)
C14 C3 C2 106.1(9)
C3 C4 C5 120.0(9)
C3 C4 C17 120.6(9)
C5 C4 C17 108.5(8)
C16 C17 C4 121.1(8)
C16 C17 C18 121.6(8)
C4 C17 C18 105.2(7)
C17 C16 C34 120.7(8)
C17 C16 C15 118.0(8)
C34 C16 C15 110.8(8)
C14 C15 C32 120.9(8)
C14 C15 C16 121.5(8)
C32 C15 C16 105.5(8)
C31 C32 C15 118.2(8)
C31 C32 C33 118.3(8)
C15 C32 C33 108.4(8)
C32 C31 C49 122.5(8)
C32 C31 C30 121.2(7)
C49 C31 C30 106.3(7)
C13 C30 C31 120.1(7)
C13 C30 C29 119.4(8)
C31 C30 C29 106.9(7)
C28 C29 C48 121.2(10)
C28 C29 C30 119.6(9)
C48 C29 C30 110.1(8)
C29 C28 C27 122.4(9)
C29 C28 C11 117.5(8)
C27 C28 C11 109.4(7)
C12 C11 C10 119.9(9)
C12 C11 C28 124.7(9)
C10 C11 C28 103.3(7)
C9 C10 C26 121.7(9)
C9 C10 C11 119.5(8)
C26 C10 C11 107.8(8)
C10 C9 C1 119.1(9)
C10 C9 C8 122.3(10)
C1 C9 C8 108.3(9)
C2 C1 C9 119.3(9)
C2 C1 C6 120.6(9)
C9 C1 C6 107.8(8)
C5 C6 C7 125.3(9)
C5 C6 C1 116.4(9)
C7 C6 C1 106.2(8)
C6 C5 C19 117.4(8)
C6 C5 C4 123.1(8)
C19 C5 C4 107.3(7)
C18 C19 C5 111.0(7)
C18 C19 C20 120.1(7)
C5 C19 C20 120.0(8)
C19 C18 C36 122.6(7)
C19 C18 C17 108.0(7)
C36 C18 C17 119.5(7)
C37 C36 C18 117.3(7)
C37 C36 C35 116.8(7)
C18 C36 C35 117.8(6)
C34 C35 C53 117.0(7)
C34 C35 C36 118.7(7)
C53 C35 C36 116.9(6)
C35 C34 C33 121.3(8)
C35 C34 C16 121.5(8)
C33 C34 C16 105.5(8)
C51 C33 C34 123.0(8)
C51 C33 C32 119.1(8)
C34 C33 C32 109.7(8)
C33 C51 C52 114.2(8)
C33 C51 C50 121.0(8)
C52 C51 C50 117.6(9)
C49 C50 C64 121.7(10)
C49 C50 C51 115.9(8)
C64 C50 C51 115.4(9)
C50 C49 C31 122.6(9)
C50 C49 C48 117.8(9)
C31 C49 C48 110.9(7)
C29 C48 C49 105.7(8)
C29 C48 C47 119.4(8)
C49 C48 C47 125.3(9)
C63 C47 C46 119.5(8)
C63 C47 C48 111.9(8)
C46 C47 C48 120.6(7)
C45 C46 C47 120.8(6)
C45 C46 C27 117.1(6)
C47 C46 C27 114.4(7)
C26 C27 C28 109.5(7)
C26 C27 C46 120.2(7)
C28 C27 C46 121.7(7)
C27 C26 C25 122.8(7)
C27 C26 C10 110.0(7)
C25 C26 C10 119.2(8)
C26 C25 C44 117.8(7)
C26 C25 C24 118.9(7)
C44 C25 C24 115.0(6)
C23 C24 C8 113.4(9)
C23 C24 C25 119.5(8)
C8 C24 C25 118.8(8)
C24 C8 C7 127.1(10)
C24 C8 C9 118.4(9)
C7 C8 C9 104.7(9)
C6 C7 C8 112.9(9)
C6 C7 C21 121.8(10)
C8 C7 C21 117.1(10)
C22 C21 C7 118.2(10)
C22 C21 C20 122.1(8)
C7 C21 C20 113.3(8)
C38 C20 C19 116.9(7)
C38 C20 C21 112.9(7)
C19 C20 C21 121.8(8)
C20 C38 C37 119.3(6)
C20 C38 C39 122.6(7)
C37 C38 C39 108.3(7)
C36 C37 C38 122.4(7)
C36 C37 C55 122.9(8)
C38 C37 C55 105.9(6)
C54 C55 C37 120.6(9)
C54 C55 C56 119.1(9)
C37 C55 C56 111.1(7)
C55 C54 C53 119.8(9)
C55 C54 C67 119.0(9)
C53 C54 C67 107.3(8)
C54 C53 C35 122.5(8)
C54 C53 C52 110.4(7)
C35 C53 C52 119.7(7)
C53 C52 C51 122.5(8)
C53 C52 C66 107.1(8)
C51 C52 C66 119.6(9)
C65 C66 C52 124.2(12)
C65 C66 C67 117.4(11)
C52 C66 C67 109.4(9)
C66 C65 C70 120.0(11)
C66 C65 C64 117.7(11)
C70 C65 C64 110.1(9)
C65 C64 C50 125.4(10)
C65 C64 C63 107.7(8)
C50 C64 C63 117.6(9)
C47 C63 C62 119.7(9)
C47 C63 C64 123.9(9)
C62 C63 C64 106.8(8)
C61 C62 C63 121.6(8)
C61 C62 C70 118.2(8)
C63 C62 C70 108.3(8)
C62 C61 C45 121.2(7)
C62 C61 C60 122.0(7)
C45 C61 C60 105.1(7)
C46 C45 C44 122.1(6)
C46 C45 C61 117.0(6)
C44 C45 C61 110.5(6)
C43 C44 C45 111.0(7)
C43 C44 C25 119.8(6)
C45 C44 C25 118.6(6)
C42 C43 C44 122.7(9)
C42 C43 C60 118.4(9)
C44 C43 C60 106.4(7)
C43 C42 C23 121.1(10)
C43 C42 C41 119.7(11)
C23 C42 C41 106.6(8)
C42 C23 C24 121.4(9)
C42 C23 C22 109.9(9)
C24 C23 C22 120.8(9)
C21 C22 C40 121.8(8)
C21 C22 C23 121.5(8)
C40 C22 C23 106.4(8)
C39 C40 C22 118.5(8)
C39 C40 C41 122.2(10)
C22 C40 C41 108.1(8)
C40 C39 C56 117.1(8)
C40 C39 C38 121.9(8)
C56 C39 C38 111.0(7)
C57 C56 C39 126.1(9)
C57 C56 C55 117.9(9)
C39 C56 C55 103.8(7)
C56 C57 C68 124.5(10)
C56 C57 C58 114.3(11)
C68 C57 C58 108.1(9)
C67 C68 C57 118.4(11)
C67 C68 C69 118.8(9)
C57 C68 C69 109.5(10)
C68 C67 C66 124.0(10)
C68 C67 C54 121.0(11)
C66 C67 C54 105.7(8)
C69 C70 C65 126.4(9)
C69 C70 C62 113.7(8)
C65 C70 C62 107.1(8)
C59 C69 C70 126.8(9)
C59 C69 C68 108.1(9)
C70 C69 C68 113.2(9)
C60 C59 C69 123.9(12)
C60 C59 C58 115.8(11)
C69 C59 C58 108.4(10)
C59 C60 C43 125.4(11)
C59 C60 C61 115.2(10)
C43 C60 C61 107.1(7)
C58 C41 C40 119.1(9)
C58 C41 C42 117.3(9)
C40 C41 C42 109.0(9)
C41 C58 C57 120.9(11)
C41 C58 C59 123.4(11)
C57 C58 C59 105.9(9)
C72 C71 C76 120.9(4)
C72 C71 C171 120.7(4)
C76 C71 C171 118.4(4)
C71 C72 C73 121.0(4)
C72 C73 C74 114.5(4)
C72 C73 C82 124.6(4)
C74 C73 C82 120.6(4)
N1 C74 C73 116.4(4)
N1 C74 C75 117.0(4)
C73 C74 C75 126.1(4)
C76 C75 C74 114.7(4)
C76 C75 C96 124.8(4)
C74 C75 C96 120.1(4)
C75 C76 C71 121.2(4)
C82 C77 C78 122.1(4)
C79 C78 C77 119.4(4)
C79 C78 C105 120.3(4)
C77 C78 C105 120.2(4)
C78 C79 C80 122.3(4)
C79 C80 C81 114.6(4)
C79 C80 C83 125.5(4)
C81 C80 C83 119.4(4)
C101 C81 C80 116.7(4)
C101 C81 C82 117.6(4)
C80 C81 C82 125.1(4)
C77 C82 C81 114.9(4)
C77 C82 C73 127.1(4)
C81 C82 C73 117.5(4)
C84 C83 C88 115.9(4)
C84 C83 C80 124.7(4)
C88 C83 C80 118.6(4)
C83 C84 C85 121.6(4)
C86 C85 C84 119.6(5)
C86 C85 C109 120.9(4)
C84 C85 C109 119.6(5)
C87 C86 C85 123.0(5)
C86 C87 C88 115.0(4)
C86 C87 C91 124.9(4)
C88 C87 C91 119.3(4)
C102 C88 C83 118.1(4)
C102 C88 C87 116.4(4)
C83 C88 C87 124.0(4)
C94 C89 C90 114.4(5)
C94 C89 C98 124.7(5)
C90 C89 C98 120.0(4)
C103 C90 C91 116.7(4)
C103 C90 C89 117.0(5)
C91 C90 C89 125.1(4)
C92 C91 C90 115.2(5)
C92 C91 C87 124.1(5)
C90 C91 C87 119.7(4)
C91 C92 C93 121.5(5)
C94 C93 C92 120.4(5)
C94 C93 C113 120.8(5)
C92 C93 C113 118.8(5)
C93 C94 C89 121.9(5)
C96 C95 C100 121.4(5)
C95 C96 C97 116.8(5)
C95 C96 C75 125.5(5)
C97 C96 C75 117.0(4)
C104 C97 C96 118.7(4)
C104 C97 C98 116.4(5)
C96 C97 C98 123.8(4)
C99 C98 C97 114.2(5)
C99 C98 C89 125.8(5)
C97 C98 C89 119.2(4)
C100 C99 C98 123.2(5)
C99 C100 C95 119.8(5)
C99 C100 C117 120.7(5)
C95 C100 C117 119.5(5)
N1 C101 C102 108.6(4)
N1 C101 C81 122.6(4)
C102 C101 C81 124.0(4)
C101 C102 C103 107.4(4)
C101 C102 C88 121.5(4)
C103 C102 C88 123.7(4)
C104 C103 C102 108.2(4)
C104 C103 C90 121.5(4)
C102 C103 C90 122.7(4)
C103 C104 N1 108.1(4)
C103 C104 C97 124.4(4)
N1 C104 C97 122.4(4)
C2A C105 C3A 113.8(10)
C106 C105 C107 113.5(7)
C2A C105 C78 110.4(11)
C3A C105 C78 113.4(9)
C106 C105 C78 112.6(5)
C107 C105 C78 113.7(5)
C2A C105 C1A 107.8(10)
C3A C105 C1A 106.5(9)
C78 C105 C1A 104.2(8)
C106 C105 C108 105.7(5)
C107 C105 C108 102.9(6)
C78 C105 C108 107.4(5)
C111 C109 C112 113.4(7)
C111 C109 C85 110.0(5)
C112 C109 C85 113.1(5)
C111 C109 C110 107.5(7)
C112 C109 C110 101.6(7)
C85 C109 C110 110.8(5)
C114 C113 C115 109.8(6)
C114 C113 C93 112.1(5)
C115 C113 C93 106.6(4)
C114 C113 C116 107.8(5)
C115 C113 C116 108.9(5)
C93 C113 C116 111.6(5)
C120 C117 C118 115.5(8)
C120 C117 C100 110.6(5)
C118 C117 C100 110.3(5)
C120 C117 C119 105.1(8)
C118 C117 C119 103.2(8)
C100 C117 C119 111.8(6)
C126 C121 C122 121.0(4)
C126 C121 C177 121.0(4)
C122 C121 C177 117.9(4)
C123 C122 C121 121.6(4)
C122 C123 C124 115.0(4)
C122 C123 C132 124.5(4)
C124 C123 C132 119.9(4)
N2 C124 C125 117.5(4)
N2 C124 C123 117.3(4)
C125 C124 C123 124.8(4)
C126 C125 C124 114.9(4)
C126 C125 C146 125.1(4)
C124 C125 C146 119.5(4)
C121 C126 C125 121.3(4)
C132 C127 C128 121.6(4)
C129 C128 C127 119.4(4)
C129 C128 C155 120.7(4)
C127 C128 C155 119.8(4)
C128 C129 C130 122.7(4)
C129 C130 C131 114.9(4)
C129 C130 C133 124.5(4)
C131 C130 C133 119.9(3)
C151 C131 C130 116.0(4)
C151 C131 C132 118.5(4)
C130 C131 C132 124.7(4)
C127 C132 C131 115.7(4)
C127 C132 C123 126.2(4)
C131 C132 C123 117.1(3)
C134 C133 C138 115.8(4)
C134 C133 C130 123.8(4)
C138 C133 C130 119.7(3)
C135 C134 C133 121.2(4)
C134 C135 C136 120.1(4)
C134 C135 C159 121.1(4)
C136 C135 C159 118.7(4)
C137 C136 C135 121.7(4)
C136 C137 C138 115.6(4)
C136 C137 C141 124.7(4)
C138 C137 C141 118.8(4)
C152 C138 C133 116.7(4)
C152 C138 C137 117.6(4)
C133 C138 C137 124.3(4)
C144 C139 C140 115.2(4)
C144 C139 C148 124.7(4)
C140 C139 C148 119.1(4)
C153 C140 C141 117.3(4)
C153 C140 C139 117.0(4)
C141 C140 C139 124.1(4)
C142 C141 C140 115.0(4)
C142 C141 C137 124.0(4)
C140 C141 C137 119.6(4)
C141 C142 C143 122.5(4)
C144 C143 C142 119.8(4)
C144 C143 C163 122.1(4)
C142 C143 C163 118.1(4)
C143 C144 C139 122.3(4)
C146 C145 C150 122.0(4)
C145 C146 C147 115.2(4)
C145 C146 C125 126.4(4)
C147 C146 C125 117.9(4)
C154 C147 C146 117.9(4)
C154 C147 C148 116.7(4)
C146 C147 C148 124.4(4)
C149 C148 C147 114.8(4)
C149 C148 C139 124.8(4)
C147 C148 C139 119.7(4)
C148 C149 C150 121.8(4)
C145 C150 C149 120.3(4)
C145 C150 C167 118.6(4)
C149 C150 C167 121.1(4)
C152 C151 N2 108.2(3)
C152 C151 C131 124.3(4)
N2 C151 C131 122.7(4)
C151 C152 C153 108.2(4)
C151 C152 C138 122.0(4)
C153 C152 C138 122.6(4)
C154 C153 C140 122.7(4)
C154 C153 C152 107.0(4)
C140 C153 C152 122.5(4)
N2 C154 C153 108.4(3)
N2 C154 C147 122.8(4)
C153 C154 C147 123.2(4)
C156 C155 C158 109.4(4)
C156 C155 C157 109.8(4)
C158 C155 C157 107.8(4)
C156 C155 C128 109.5(4)
C158 C155 C128 111.6(4)
C157 C155 C128 108.7(4)
C161 C159 C162 109.9(4)
C161 C159 C160 107.9(4)
C162 C159 C160 108.0(4)
C161 C159 C135 109.3(4)
C162 C159 C135 109.4(4)
C160 C159 C135 112.3(4)
C166 C163 C165 109.6(4)
C166 C163 C164 107.3(5)
C165 C163 C164 109.8(5)
C166 C163 C143 112.0(4)
C165 C163 C143 108.3(5)
C164 C163 C143 109.8(4)
C170 C167 C168 110.4(5)
C170 C167 C150 110.2(4)
C168 C167 C150 109.3(4)
C170 C167 C169 106.1(5)
C168 C167 C169 109.5(5)
C150 C167 C169 111.2(4)
C172 C171 C176 119.4(5)
C172 C171 C71 122.5(4)
C176 C171 C71 118.0(4)
C171 C172 C173 122.8(4)
C172 C173 C174 117.2(4)
C172 C173 C179 123.7(4)
C174 C173 C179 119.1(4)
C175 C174 C173 119.3(4)
C175 C174 C183 121.3(4)
C173 C174 C183 119.4(5)
C176 C175 C174 121.1(5)
C175 C176 C171 120.1(5)
C178 C177 C182 120.5(4)
C178 C177 C121 121.2(4)
C182 C177 C121 118.3(4)
C177 C178 C179 121.4(4)
C178 C179 C180 118.1(4)
C178 C179 C173 122.9(4)
C180 C179 C173 119.0(4)
C181 C180 C179 119.3(4)
C181 C180 C184 121.0(4)
C179 C180 C184 119.7(4)
C182 C181 C180 121.2(4)
C181 C182 C177 119.5(4)
C184 C183 C174 121.3(5)
C183 C184 C180 121.3(5)
C186 C185 C190 118.9(7)
C186 C185 C191 120.1(6)
C190 C185 C191 121.0(6)
C187 C186 C185 122.0(9)
C186 C187 C188 121.5(10)
C187 C188 C189 119.0(8)
C188 C189 C190 119.7(8)
C185 C190 C189 118.8(7)
C197 C192 C193 120.8(9)
C197 C192 C198 120.9(10)
C193 C192 C198 118.3(9)
C192 C193 C194 118.0(8)
C195 C194 C193 118.4(10)
C194 C195 C196 118.2(10)
C197 C196 C195 123.3(11)
C196 C197 C192 121.0(11)
C2X C1X C6X 120.0
C2X C1X C7X 120.7(8)
C6X C1X C7X 119.3(8)
C3X C2X C1X 120.0
C2X C3X C4X 120.0
C5X C4X C3X 120.0
C6X C5X C4X 120.0
C5X C6X C1X 120.0
C2Z C1Z C6Z 120.0
C2Z C1Z C7Z 120.2(8)
C6Z C1Z C7Z 119.8(8)
C3Z C2Z C1Z 120.0
C4Z C3Z C2Z 120.0
C3Z C4Z C5Z 120.0
C4Z C5Z C6Z 120.0
C5Z C6Z C1Z 120.0
C74 N1 C101 123.3(4)
C74 N1 C104 122.8(4)
C101 N1 C104 107.7(4)
C154 N2 C124 122.6(3)
C154 N2 C151 108.0(3)
C124 N2 C151 121.9(3)

loop_
_geom_bond_atom_site_label_1
_geom_bond_atom_site_label_2
_geom_bond_distance
C14 C15 1.351(10)
C14 C13 1.427(11)
C14 C3 1.446(10)
C13 C30 1.359(10)
C13 C12 1.441(10)
C12 C11 1.283(10)
C12 C2 1.412(10)
C2 C1 1.372(11)
C2 C3 1.471(11)
C3 C4 1.319(10)
C4 C5 1.437(10)
C4 C17 1.477(10)
C17 C16 1.291(10)
C17 C18 1.490(10)
C16 C34 1.449(10)
C16 C15 1.495(10)
C15 C32 1.426(10)
C32 C31 1.349(9)
C32 C33 1.488(10)
C31 C49 1.440(9)
C31 C30 1.443(10)
C30 C29 1.480(11)
C29 C28 1.309(10)
C29 C48 1.403(11)
C28 C27 1.418(9)
C28 C11 1.508(11)
C11 C10 1.499(11)
C10 C9 1.334(10)
C10 C26 1.451(9)
C9 C1 1.460(11)
C9 C8 1.465(11)
C1 C6 1.469(11)
C6 C5 1.374(10)
C6 C7 1.396(11)
C5 C19 1.433(10)
C19 C18 1.390(9)
C19 C20 1.443(10)
C18 C36 1.390(9)
C36 C37 1.372(8)
C36 C35 1.502(9)
C35 C34 1.375(9)
C35 C53 1.424(9)
C34 C33 1.437(10)
C33 C51 1.379(10)
C51 C52 1.433(10)
C51 C50 1.529(11)
C50 C49 1.354(10)
C50 C64 1.416(11)
C49 C48 1.456(10)
C48 C47 1.462(10)
C47 C63 1.385(10)
C47 C46 1.448(9)
C46 C45 1.413(8)
C46 C27 1.457(9)
C27 C26 1.389(9)
C26 C25 1.407(9)
C25 C44 1.457(9)
C25 C24 1.519(10)
C24 C23 1.406(10)
C24 C8 1.412(10)
C8 C7 1.447(11)
C7 C21 1.449(11)
C21 C22 1.361(10)
C21 C20 1.509(11)
C20 C38 1.412(10)
C38 C37 1.436(9)
C38 C39 1.448(9)
C37 C55 1.448(10)
C55 C54 1.328(10)
C55 C56 1.475(10)
C54 C53 1.412(10)
C54 C67 1.494(11)
C53 C52 1.426(9)
C52 C66 1.441(12)
C66 C65 1.332(11)
C66 C67 1.446(13)
C65 C70 1.395(11)
C65 C64 1.415(11)
C64 C63 1.502(11)
C63 C62 1.395(10)
C62 C61 1.380(10)
C62 C70 1.506(10)
C61 C45 1.436(9)
C61 C60 1.531(12)
C45 C44 1.436(8)
C44 C43 1.414(9)
C43 C42 1.359(11)
C43 C60 1.508(11)
C42 C23 1.366(12)
C42 C41 1.509(12)
C23 C22 1.530(10)
C22 C40 1.426(11)
C40 C39 1.338(10)
C40 C41 1.438(11)
C39 C56 1.431(9)
C56 C57 1.359(10)
C57 C68 1.365(12)
C57 C58 1.490(12)
C68 C67 1.335(12)
C68 C69 1.512(11)
C70 C69 1.368(10)
C69 C59 1.368(11)
C59 C60 1.283(12)
C59 C58 1.508(12)
C41 C58 1.377(12)
C71 C72 1.401(6)
C71 C76 1.403(7)
C71 C171 1.496(7)
C72 C73 1.407(6)
C73 C74 1.411(6)
C73 C82 1.501(6)
C74 N1 1.371(6)
C74 C75 1.420(6)
C75 C76 1.392(7)
C75 C96 1.507(7)
C77 C82 1.390(6)
C77 C78 1.411(7)
C78 C79 1.394(6)
C78 C105 1.522(7)
C79 C80 1.400(6)
C80 C81 1.422(6)
C80 C83 1.502(6)
C81 C101 1.385(6)
C81 C82 1.424(6)
C83 C84 1.396(6)
C83 C88 1.424(6)
C84 C85 1.411(7)
C85 C86 1.395(7)
C85 C109 1.538(7)
C86 C87 1.391(7)
C87 C88 1.438(6)
C87 C91 1.506(7)
C88 C102 1.392(6)
C89 C94 1.407(7)
C89 C90 1.426(7)
C89 C98 1.482(7)
C90 C103 1.403(6)
C90 C91 1.421(7)
C91 C92 1.394(6)
C92 C93 1.406(7)
C93 C94 1.394(8)
C93 C113 1.544(7)
C95 C96 1.387(7)
C95 C100 1.408(7)
C96 C97 1.420(7)
C97 C104 1.389(6)
C97 C98 1.437(7)
C98 C99 1.407(7)
C99 C100 1.382(8)
C100 C117 1.532(7)
C101 N1 1.376(6)
C101 C102 1.382(6)
C102 C103 1.384(6)
C103 C104 1.378(7)
C104 N1 1.381(6)
C105 C2A 1.489(15)
C105 C3A 1.499(15)
C105 C106 1.509(9)
C105 C107 1.521(11)
C105 C1A 1.607(15)
C105 C108 1.613(10)
C109 C111 1.474(9)
C109 C112 1.482(8)
C109 C110 1.587(10)
C113 C114 1.509(9)
C113 C115 1.542(8)
C113 C116 1.550(9)
C117 C120 1.444(9)
C117 C118 1.467(10)
C117 C119 1.532(11)
C121 C126 1.394(6)
C121 C122 1.394(6)
C121 C177 1.510(6)
C122 C123 1.392(6)
C123 C124 1.428(6)
C123 C132 1.502(6)
C124 N2 1.374(5)
C124 C125 1.424(6)
C125 C126 1.403(6)
C125 C146 1.497(6)
C127 C132 1.386(6)
C127 C128 1.418(6)
C128 C129 1.384(6)
C128 C155 1.541(6)
C129 C130 1.398(6)
C130 C131 1.416(6)
C130 C133 1.491(6)
C131 C151 1.393(6)
C131 C132 1.420(6)
C133 C134 1.409(6)
C133 C138 1.416(6)
C134 C135 1.390(6)
C135 C136 1.418(6)
C135 C159 1.540(6)
C136 C137 1.386(6)
C137 C138 1.421(6)
C137 C141 1.508(6)
C138 C152 1.406(6)
C139 C144 1.406(6)
C139 C140 1.437(6)
C139 C148 1.485(6)
C140 C153 1.395(6)
C140 C141 1.433(6)
C141 C142 1.398(6)
C142 C143 1.410(7)
C143 C144 1.390(6)
C143 C163 1.548(6)
C145 C146 1.391(6)
C145 C150 1.395(6)
C146 C147 1.424(6)
C147 C154 1.387(6)
C147 C148 1.434(6)
C148 C149 1.396(6)
C149 C150 1.399(7)
C150 C167 1.550(7)
C151 C152 1.367(6)
C151 N2 1.381(5)
C152 C153 1.395(6)
C153 C154 1.382(6)
C154 N2 1.373(5)
C155 C156 1.522(7)
C155 C158 1.524(7)
C155 C157 1.538(7)
C159 C161 1.509(7)
C159 C162 1.527(6)
C159 C160 1.537(7)
C163 C166 1.519(8)
C163 C165 1.526(8)
C163 C164 1.544(7)
C167 C170 1.505(8)
C167 C168 1.510(8)
C167 C169 1.551(8)
C171 C172 1.375(7)
C171 C176 1.400(7)
C172 C173 1.412(6)
C173 C174 1.429(6)
C173 C179 1.452(7)
C174 C175 1.416(7)
C174 C183 1.436(7)
C175 C176 1.379(7)
C177 C178 1.365(6)
C177 C182 1.406(6)
C178 C179 1.406(6)
C179 C180 1.419(6)
C180 C181 1.410(7)
C180 C184 1.440(7)
C181 C182 1.362(6)
C183 C184 1.340(7)
C185 C186 1.370(9)
C185 C190 1.388(9)
C185 C191 1.491(9)
C186 C187 1.323(11)
C187 C188 1.360(13)
C188 C189 1.389(13)
C189 C190 1.402(11)
C192 C197 1.338(11)
C192 C193 1.363(11)
C192 C198 1.464(10)
C193 C194 1.513(13)
C194 C195 1.327(13)
C195 C196 1.411(13)
C196 C197 1.321(12)
C1X C2X 1.3900
C1X C6X 1.3900
C1X C7X 1.537(17)
C2X C3X 1.3900
C3X C4X 1.3900
C4X C5X 1.3900
C5X C6X 1.3900
C1Z C2Z 1.3900
C1Z C6Z 1.3900
C1Z C7Z 1.504(18)
C2Z C3Z 1.3900
C3Z C4Z 1.3900
C4Z C5Z 1.3900
C5Z C6Z 1.3900
